data_4326364
loop_
_publ_author_name
'Rui Cao'
'Brian D. McCarthy'
'Stephen J. Lippard'

_publ_section_title
;
 Immobilization, Trapping, and Anion Exchange of Perrhenate Ion Using
 Copper-Based Tripodal Complexes
;
_journal_name_full 'Inorganic Chemistry'
_journal_page_first 9499
_journal_page_last 9507
_journal_paper_doi 10.1021/ic201172r
_journal_volume 50
_journal_year 2011
_chemical_formula_sum 'C60 H60 Cl3 Cu3 F18 N10 P3'
_chemical_formula_weight 1653.06
_chemical_name_systematic
; 
 ? 
;
_space_group_IT_number 148
_symmetry_cell_setting trigonal
_symmetry_space_group_name_Hall '-R 3'
_symmetry_space_group_name_H-M 'R -3 :H'
_atom_sites_solution_hydrogens geom
_atom_sites_solution_primary direct
_atom_sites_solution_secondary difmap
_audit_creation_method SHELXL-97
_cell_angle_alpha 90.00
_cell_angle_beta 90.00
_cell_angle_gamma 120.00
_cell_formula_units_Z 6
_cell_length_a 23.6804(17)
_cell_length_b 23.6804(17)
_cell_length_c 30.596(5)
_cell_measurement_reflns_used 9858
_cell_measurement_temperature 100(2)
_cell_measurement_theta_max 26.28
_cell_measurement_theta_min 2.39
_cell_volume 14858(3)
_computing_cell_refinement 'Bruker SMART'
_computing_data_collection 'Bruker SMART'
_computing_data_reduction 'Bruker SAINT'
_computing_molecular_graphics 'Bruker SHELXTL'
_computing_publication_material 'Bruker SHELXTL'
_computing_structure_refinement 'SHELXL-97 (Sheldrick, 1997)'
_computing_structure_solution 'SHELXS-97 (Sheldrick, 1990)'
_diffrn_ambient_temperature 100(2)
_diffrn_measured_fraction_theta_full 0.999
_diffrn_measured_fraction_theta_max 0.999
_diffrn_measurement_device_type 'CCD area detector'
_diffrn_measurement_method 'phi and omega scans'
_diffrn_radiation_monochromator graphite
_diffrn_radiation_source 'fine-focus sealed tube'
_diffrn_radiation_type MoK\a
_diffrn_radiation_wavelength 0.71073
_diffrn_reflns_av_R_equivalents 0.0584
_diffrn_reflns_av_sigmaI/netI 0.0318
_diffrn_reflns_limit_h_max 29
_diffrn_reflns_limit_h_min -29
_diffrn_reflns_limit_k_max 29
_diffrn_reflns_limit_k_min -29
_diffrn_reflns_limit_l_max 37
_diffrn_reflns_limit_l_min -38
_diffrn_reflns_number 84026
_diffrn_reflns_theta_full 26.44
_diffrn_reflns_theta_max 26.44
_diffrn_reflns_theta_min 1.66
_exptl_absorpt_coefficient_mu 0.834
_exptl_absorpt_correction_T_max 0.9065
_exptl_absorpt_correction_T_min 0.8000
_exptl_absorpt_correction_type multi-scan
_exptl_absorpt_process_details SADABS
_exptl_crystal_colour blue
_exptl_crystal_density_diffrn 1.108
_exptl_crystal_description block
_exptl_crystal_F_000 5010
_exptl_crystal_size_max 0.28
_exptl_crystal_size_mid 0.18
_exptl_crystal_size_min 0.12
_refine_diff_density_max 2.123
_refine_diff_density_min -0.303
_refine_diff_density_rms 0.089
_refine_ls_extinction_method none
_refine_ls_goodness_of_fit_ref 1.086
_refine_ls_hydrogen_treatment constr
_refine_ls_matrix_type full
_refine_ls_number_parameters 313
_refine_ls_number_reflns 6807
_refine_ls_number_restraints 0
_refine_ls_restrained_S_all 1.086
_refine_ls_R_factor_all 0.0778
_refine_ls_R_factor_gt 0.0558
_refine_ls_shift/su_max 0.024
_refine_ls_shift/su_mean 0.001
_refine_ls_structure_factor_coef Fsqd
_refine_ls_weighting_details 'calc w=1/[\s^2^(Fo^2^)+(0.1015P)^2^+23.8827P] where P=(Fo^2^+2Fc^2^)/3'
_refine_ls_weighting_scheme calc
_refine_ls_wR_factor_gt 0.1680
_refine_ls_wR_factor_ref 0.1792
_reflns_number_gt 4904
_reflns_number_total 6807
_reflns_threshold_expression >2sigma(I)
_cod_data_source_file ic201172r_si_003.cif
_cod_data_source_block 1
_cod_original_sg_symbol_H-M 'R -3'
_cod_database_code 4326364

loop_
_symmetry_equiv_pos_as_xyz
'x, y, z'
'-y, x-y, z'
'-x+y, -x, z'
'x+2/3, y+1/3, z+1/3'
'-y+2/3, x-y+1/3, z+1/3'
'-x+y+2/3, -x+1/3, z+1/3'
'x+1/3, y+2/3, z+2/3'
'-y+1/3, x-y+2/3, z+2/3'
'-x+y+1/3, -x+2/3, z+2/3'
'-x, -y, -z'
'y, -x+y, -z'
'x-y, x, -z'
'-x+2/3, -y+1/3, -z+1/3'
'y+2/3, -x+y+1/3, -z+1/3'
'x-y+2/3, x+1/3, -z+1/3'
'-x+1/3, -y+2/3, -z+2/3'
'y+1/3, -x+y+2/3, -z+2/3'
'x-y+1/3, x+2/3, -z+2/3'

loop_
_atom_site_label
_atom_site_type_symbol
_atom_site_fract_x
_atom_site_fract_y
_atom_site_fract_z
_atom_site_U_iso_or_equiv
_atom_site_adp_type
_atom_site_occupancy
_atom_site_symmetry_multiplicity
_atom_site_calc_flag
_atom_site_refinement_flags
C1 C 0.69734(18) 0.29598(17) 0.04973(14) 0.0489(9) Uani 1 1 d .
H1A H 0.7447 0.3210 0.0558 0.059 Uiso 1 1 calc R
H1B H 0.6915 0.2901 0.0177 0.059 Uiso 1 1 calc R
C2 C 0.66833(17) 0.23026(17) 0.07138(15) 0.0497(10) Uani 1 1 d .
C3 C 0.6287(2) 0.17499(19) 0.04646(17) 0.0610(11) Uani 1 1 d .
H3 H 0.6226 0.1800 0.0163 0.073 Uiso 1 1 calc R
C4 C 0.5977(2) 0.1126(2) 0.0647(2) 0.0663(13) Uani 1 1 d .
H4 H 0.5718 0.0755 0.0470 0.080 Uiso 1 1 calc R
C5 C 0.60515(19) 0.10587(18) 0.10779(19) 0.0648(13) Uani 1 1 d .
H5 H 0.5832 0.0637 0.1206 0.078 Uiso 1 1 calc R
C6 C 0.64502(17) 0.16046(17) 0.13427(17) 0.0556(11) Uani 1 1 d .
H6 H 0.6495 0.1551 0.1646 0.067 Uiso 1 1 calc R
C7 C 0.67811(16) 0.22294(16) 0.11509(15) 0.0477(10) Uani 1 1 d .
C8 C 0.72365(17) 0.27856(17) 0.14467(14) 0.0474(9) Uani 1 1 d .
H8A H 0.7025 0.2728 0.1735 0.057 Uiso 1 1 calc R
H8B H 0.7305 0.3200 0.1321 0.057 Uiso 1 1 calc R
C9 C 0.81888(19) 0.31804(17) 0.19268(14) 0.0534(10) Uani 1 1 d .
H9A H 0.8088 0.3535 0.1971 0.064 Uiso 1 1 calc R
H9B H 0.8669 0.3377 0.1914 0.064 Uiso 1 1 calc R
C10 C 0.79193(18) 0.27049(19) 0.23026(15) 0.0545(10) Uani 1 1 d .
C11 C 0.7951(2) 0.2893(2) 0.27358(17) 0.0720(14) Uani 1 1 d .
H11 H 0.8153 0.3342 0.2809 0.086 Uiso 1 1 calc R
C12 C 0.7696(2) 0.2438(3) 0.30532(17) 0.0765(14) Uani 1 1 d .
H12 H 0.7711 0.2564 0.3350 0.092 Uiso 1 1 calc R
C13 C 0.7415(2) 0.1795(3) 0.29429(17) 0.0708(13) Uani 1 1 d .
H13 H 0.7229 0.1469 0.3163 0.085 Uiso 1 1 calc R
C14 C 0.74024(19) 0.1618(2) 0.25097(14) 0.0550(10) Uani 1 1 d .
H14 H 0.7208 0.1170 0.2435 0.066 Uiso 1 1 calc R
C15 C 0.83407(17) 0.31423(17) 0.11394(14) 0.0500(10) Uani 1 1 d .
H15A H 0.8798 0.3327 0.1238 0.060 Uiso 1 1 calc R
H15B H 0.8288 0.3503 0.1022 0.060 Uiso 1 1 calc R
C16 C 0.81938(16) 0.26451(19) 0.07874(14) 0.0506(10) Uani 1 1 d .
C17 C 0.8329(2) 0.2811(2) 0.03580(16) 0.0623(11) Uani 1 1 d .
H17 H 0.8526 0.3252 0.0266 0.075 Uiso 1 1 calc R
C18 C 0.8169(2) 0.2313(3) 0.00595(18) 0.0728(14) Uani 1 1 d .
H18 H 0.8265 0.2415 -0.0241 0.087 Uiso 1 1 calc R
C19 C 0.7877(2) 0.1681(3) 0.01914(16) 0.0659(12) Uani 1 1 d .
H19 H 0.7754 0.1339 -0.0015 0.079 Uiso 1 1 calc R
C20 C 0.77646(19) 0.1548(2) 0.06312(16) 0.0563(11) Uani 1 1 d .
H20 H 0.7569 0.1109 0.0727 0.068 Uiso 1 1 calc R
Cl1 Cl 0.75582(4) 0.08865(4) 0.16241(3) 0.0473(3) Uani 1 1 d .
Cu1 Cu 0.778823(19) 0.192943(18) 0.156960(16) 0.04157(17) Uani 1 1 d .
F1 F 0.59487(16) 0.04113(16) 0.20404(11) 0.0732(9) Uani 0.84 1 d P
F2 F 0.59036(14) 0.04908(15) 0.27712(11) 0.0703(8) Uani 0.84 1 d P
F3 F 0.50390(16) -0.03105(15) 0.24087(12) 0.0789(9) Uani 0.84 1 d P
F4 F 0.49745(14) 0.05350(16) 0.27015(11) 0.0736(9) Uani 0.84 1 d P
F5 F 0.50093(16) 0.04473(16) 0.19651(11) 0.0748(9) Uani 0.84 1 d P
F6 F 0.58719(14) 0.12417(14) 0.23392(11) 0.0662(8) Uani 0.84 1 d P
F7 F 0.6470(4) 0.2761(4) 0.2564(3) 0.119(3) Uani 0.48 1 d P
F8 F 0.7064(3) 0.3107(3) 0.32197(19) 0.0749(15) Uani 0.48 1 d P
N1 N 0.6667 0.3333 0.06545(19) 0.0447(12) Uani 1 3 d S
N2 N 0.78952(13) 0.28354(13) 0.15126(10) 0.0420(7) Uani 1 1 d .
N3 N 0.76590(13) 0.20690(14) 0.21970(11) 0.0441(7) Uani 1 1 d .
N4 N 0.79224(14) 0.20200(14) 0.09283(11) 0.0448(7) Uani 1 1 d .
P1 P 0.54564(7) 0.04660(7) 0.23715(5) 0.0585(4) Uani 0.84 1 d P
P2 P 0.6667 0.3333 0.29107(16) 0.0664(11) Uani 0.48 3 d SP

loop_
_atom_site_aniso_label
_atom_site_aniso_U_11
_atom_site_aniso_U_22
_atom_site_aniso_U_33
_atom_site_aniso_U_23
_atom_site_aniso_U_13
_atom_site_aniso_U_12
C1 0.0386(19) 0.0395(19) 0.070(3) -0.0032(17) 0.0009(17) 0.0205(16)
C2 0.0347(18) 0.0351(18) 0.083(3) -0.0017(18) 0.0076(18) 0.0205(15)
C3 0.046(2) 0.044(2) 0.099(3) -0.011(2) 0.000(2) 0.0261(18)
C4 0.046(2) 0.037(2) 0.115(4) -0.011(2) -0.004(2) 0.0196(18)
C5 0.035(2) 0.0259(18) 0.132(5) 0.007(2) 0.014(2) 0.0143(16)
C6 0.0328(18) 0.0356(19) 0.103(3) 0.010(2) 0.0123(19) 0.0204(16)
C7 0.0278(16) 0.0274(16) 0.091(3) 0.0036(17) 0.0072(17) 0.0164(14)
C8 0.0354(18) 0.0344(17) 0.079(3) 0.0021(17) 0.0056(17) 0.0223(15)
C9 0.043(2) 0.0316(18) 0.084(3) -0.0088(18) -0.0003(19) 0.0174(16)
C10 0.0359(19) 0.048(2) 0.080(3) -0.011(2) 0.0010(18) 0.0211(17)
C11 0.058(3) 0.066(3) 0.082(3) -0.028(3) 0.004(2) 0.023(2)
C12 0.066(3) 0.085(4) 0.067(3) -0.016(3) 0.012(2) 0.029(3)
C13 0.047(2) 0.080(3) 0.083(4) 0.009(3) 0.015(2) 0.030(2)
C14 0.040(2) 0.057(2) 0.071(3) 0.002(2) 0.0061(19) 0.0266(19)
C15 0.0310(17) 0.0315(17) 0.085(3) 0.0048(17) 0.0063(17) 0.0139(14)
C16 0.0288(17) 0.047(2) 0.080(3) 0.0083(19) 0.0111(17) 0.0220(16)
C17 0.048(2) 0.062(3) 0.083(3) 0.012(2) 0.024(2) 0.032(2)
C18 0.057(3) 0.094(4) 0.080(3) 0.016(3) 0.020(2) 0.047(3)
C19 0.059(3) 0.076(3) 0.076(3) -0.012(2) 0.008(2) 0.043(2)
C20 0.040(2) 0.052(2) 0.083(3) -0.008(2) 0.004(2) 0.0278(18)
Cl1 0.0310(4) 0.0270(4) 0.0839(7) -0.0019(4) 0.0009(4) 0.0145(3)
Cu1 0.0314(2) 0.0276(2) 0.0686(3) -0.00143(18) 0.00361(19) 0.01692(18)
F1 0.077(2) 0.071(2) 0.089(2) 0.0196(17) 0.0277(17) 0.0501(18)
F2 0.0581(18) 0.0684(19) 0.085(2) 0.0249(16) 0.0090(15) 0.0318(16)
F3 0.076(2) 0.0496(17) 0.105(3) 0.0089(16) 0.0129(18) 0.0264(16)
F4 0.0497(16) 0.074(2) 0.093(2) -0.0102(17) 0.0112(16) 0.0277(15)
F5 0.073(2) 0.068(2) 0.092(2) -0.0031(17) -0.0120(17) 0.0411(17)
F6 0.0609(17) 0.0542(16) 0.089(2) 0.0069(15) 0.0000(15) 0.0331(15)
F7 0.088(5) 0.138(6) 0.140(6) -0.072(5) -0.028(4) 0.063(5)
F8 0.074(4) 0.081(4) 0.085(4) 0.007(3) 0.009(3) 0.051(3)
N1 0.0308(15) 0.0308(15) 0.072(4) 0.000 0.000 0.0154(8)
N2 0.0347(14) 0.0290(14) 0.064(2) 0.0011(13) 0.0061(13) 0.0172(12)
N3 0.0305(14) 0.0388(16) 0.064(2) -0.0023(14) 0.0067(13) 0.0179(13)
N4 0.0330(15) 0.0416(16) 0.065(2) -0.0038(14) 0.0051(13) 0.0223(13)
P1 0.0514(7) 0.0515(7) 0.0785(10) 0.0106(6) 0.0104(6) 0.0301(6)
P2 0.0620(16) 0.0620(16) 0.075(3) 0.000 0.000 0.0310(8)

loop_
_atom_type_symbol
_atom_type_description
_atom_type_scat_dispersion_real
_atom_type_scat_dispersion_imag
_atom_type_scat_source
C C 0.0033 0.0016 'International Tables Vol C Tables 4.2.6.8 and 6.1.1.4'
H H 0.0000 0.0000 'International Tables Vol C Tables 4.2.6.8 and 6.1.1.4'
N N 0.0061 0.0033 'International Tables Vol C Tables 4.2.6.8 and 6.1.1.4'
F F 0.0171 0.0103 'International Tables Vol C Tables 4.2.6.8 and 6.1.1.4'
P P 0.1023 0.0942 'International Tables Vol C Tables 4.2.6.8 and 6.1.1.4'
Cl Cl 0.1484 0.1585 'International Tables Vol C Tables 4.2.6.8 and 6.1.1.4'
Cu Cu 0.3201 1.2651 'International Tables Vol C Tables 4.2.6.8 and 6.1.1.4'

loop_
_geom_angle_atom_site_label_1
_geom_angle_atom_site_label_2
_geom_angle_atom_site_label_3
_geom_angle
_geom_angle_site_symmetry_1
_geom_angle_site_symmetry_3
N1 C1 C2 111.6(3) . .
N1 C1 H1A 109.3 . .
C2 C1 H1A 109.3 . .
N1 C1 H1B 109.3 . .
C2 C1 H1B 109.3 . .
H1A C1 H1B 108.0 . .
C7 C2 C3 119.2(4) . .
C7 C2 C1 122.5(3) . .
C3 C2 C1 118.3(4) . .
C2 C3 C4 121.7(5) . .
C2 C3 H3 119.1 . .
C4 C3 H3 119.1 . .
C5 C4 C3 119.0(4) . .
C5 C4 H4 120.5 . .
C3 C4 H4 120.5 . .
C4 C5 C6 121.2(4) . .
C4 C5 H5 119.4 . .
C6 C5 H5 119.4 . .
C7 C6 C5 119.2(4) . .
C7 C6 H6 120.4 . .
C5 C6 H6 120.4 . .
C2 C7 C6 119.6(4) . .
C2 C7 C8 124.0(3) . .
C6 C7 C8 116.4(4) . .
C7 C8 N2 113.8(3) . .
C7 C8 H8A 108.8 . .
N2 C8 H8A 108.8 . .
C7 C8 H8B 108.8 . .
N2 C8 H8B 108.8 . .
H8A C8 H8B 107.7 . .
N2 C9 C10 109.5(3) . .
N2 C9 H9A 109.8 . .
C10 C9 H9A 109.8 . .
N2 C9 H9B 109.8 . .
C10 C9 H9B 109.8 . .
H9A C9 H9B 108.2 . .
N3 C10 C11 120.5(4) . .
N3 C10 C9 115.9(4) . .
C11 C10 C9 123.6(4) . .
C12 C11 C10 120.1(5) . .
C12 C11 H11 120.0 . .
C10 C11 H11 120.0 . .
C11 C12 C13 119.1(5) . .
C11 C12 H12 120.4 . .
C13 C12 H12 120.4 . .
C12 C13 C14 119.9(5) . .
C12 C13 H13 120.0 . .
C14 C13 H13 120.0 . .
N3 C14 C13 120.8(4) . .
N3 C14 H14 119.6 . .
C13 C14 H14 119.6 . .
N2 C15 C16 109.9(3) . .
N2 C15 H15A 109.7 . .
C16 C15 H15A 109.7 . .
N2 C15 H15B 109.7 . .
C16 C15 H15B 109.7 . .
H15A C15 H15B 108.2 . .
N4 C16 C17 122.4(4) . .
N4 C16 C15 115.2(4) . .
C17 C16 C15 122.4(4) . .
C16 C17 C18 117.7(4) . .
C16 C17 H17 121.1 . .
C18 C17 H17 121.1 . .
C19 C18 C17 120.9(5) . .
C19 C18 H18 119.5 . .
C17 C18 H18 119.5 . .
C18 C19 C20 118.4(5) . .
C18 C19 H19 120.8 . .
C20 C19 H19 120.8 . .
N4 C20 C19 122.1(4) . .
N4 C20 H20 119.0 . .
C19 C20 H20 119.0 . .
Cu1 Cl1 Cu1 85.73(3) . 13_655
N4 Cu1 N3 164.38(12) . .
N4 Cu1 N2 82.68(12) . .
N3 Cu1 N2 81.76(12) . .
N4 Cu1 Cl1 97.45(9) . .
N3 Cu1 Cl1 97.88(9) . .
N2 Cu1 Cl1 174.06(8) . .
N4 Cu1 Cl1 91.17(9) . 13_655
N3 Cu1 Cl1 90.63(9) . 13_655
N2 Cu1 Cl1 91.66(8) . 13_655
Cl1 Cu1 Cl1 94.27(3) . 13_655
F8 F8 F8 99.5(5) 18_545 17
F8 F8 P2 85.6(3) 18_545 .
F8 F8 P2 85.6(3) 17 .
F8 F8 P2 49.9(3) 18_545 16_655
F8 F8 P2 49.9(3) 17 16_655
P2 F8 P2 87.8(3) . 16_655
C1 N1 C1 109.9(3) . 3_665
C1 N1 C1 109.9(3) . 2_655
C1 N1 C1 109.9(3) 3_665 2_655
C15 N2 C9 111.6(3) . .
C15 N2 C8 112.9(3) . .
C9 N2 C8 109.7(3) . .
C15 N2 Cu1 105.5(2) . .
C9 N2 Cu1 106.5(2) . .
C8 N2 Cu1 110.3(2) . .
C14 N3 C10 119.5(4) . .
C14 N3 Cu1 127.1(3) . .
C10 N3 Cu1 113.1(3) . .
C20 N4 C16 118.5(4) . .
C20 N4 Cu1 128.2(3) . .
C16 N4 Cu1 113.3(3) . .
F4 P1 F6 88.98(18) . .
F4 P1 F1 178.9(2) . .
F6 P1 F1 89.95(17) . .
F4 P1 F3 90.58(18) . .
F6 P1 F3 179.5(2) . .
F1 P1 F3 90.48(18) . .
F4 P1 F2 90.38(19) . .
F6 P1 F2 89.39(17) . .
F1 P1 F2 89.49(18) . .
F3 P1 F2 90.29(18) . .
F4 P1 F5 89.85(19) . .
F6 P1 F5 90.13(17) . .
F1 P1 F5 90.27(19) . .
F3 P1 F5 90.20(19) . .
F2 P1 F5 179.5(2) . .
F7 P2 F7 80.6(6) . 2_655
F7 P2 F7 80.6(6) . 3_665
F7 P2 F7 80.6(6) 2_655 3_665
F7 P2 F8 94.5(4) . .
F7 P2 F8 95.8(4) 2_655 .
F7 P2 F8 174.4(5) 3_665 .
F7 P2 F8 95.8(4) . 3_665
F7 P2 F8 174.4(5) 2_655 3_665
F7 P2 F8 94.5(4) 3_665 3_665
F8 P2 F8 88.8(3) . 3_665
F7 P2 F8 174.4(5) . 2_655
F7 P2 F8 94.5(4) 2_655 2_655
F7 P2 F8 95.8(4) 3_665 2_655
F8 P2 F8 88.8(3) . 2_655
F8 P2 F8 88.8(3) 3_665 2_655
F7 P2 F8 139.6(4) . 16_655
F7 P2 F8 138.1(4) 2_655 16_655
F7 P2 F8 93.4(4) 3_665 16_655
F8 P2 F8 92.2(3) . 16_655
F8 P2 F8 44.52(16) 3_665 16_655
F8 P2 F8 44.52(16) 2_655 16_655
F7 P2 F8 138.1(4) . 18_545
F7 P2 F8 93.4(4) 2_655 18_545
F7 P2 F8 139.6(4) 3_665 18_545
F8 P2 F8 44.52(16) . 18_545
F8 P2 F8 92.2(3) 3_665 18_545
F8 P2 F8 44.53(16) 2_655 18_545
F8 P2 F8 64.9(3) 16_655 18_545
F7 P2 F8 93.4(4) . 17
F7 P2 F8 139.6(4) 2_655 17
F7 P2 F8 138.1(4) 3_665 17
F8 P2 F8 44.52(16) . 17
F8 P2 F8 44.53(16) 3_665 17
F8 P2 F8 92.2(3) 2_655 17
F8 P2 F8 64.9(3) 16_655 17
F8 P2 F8 64.9(3) 18_545 17
F7 P2 P2 131.7(4) . 16_655
F7 P2 P2 131.7(4) 2_655 16_655
F7 P2 P2 131.7(4) 3_665 16_655
F8 P2 P2 53.9(2) . 16_655
F8 P2 P2 53.9(2) 3_665 16_655
F8 P2 P2 53.9(2) 2_655 16_655
F8 P2 P2 38.29(18) 16_655 16_655
F8 P2 P2 38.29(18) 18_545 16_655
F8 P2 P2 38.29(18) 17 16_655

loop_
_geom_bond_atom_site_label_1
_geom_bond_atom_site_label_2
_geom_bond_distance
_geom_bond_site_symmetry_2
C1 N1 1.478(4) .
C1 C2 1.505(5) .
C1 H1A 0.9900 .
C1 H1B 0.9900 .
C2 C7 1.383(6) .
C2 C3 1.395(6) .
C3 C4 1.395(6) .
C3 H3 0.9500 .
C4 C5 1.351(7) .
C4 H4 0.9500 .
C5 C6 1.414(6) .
C5 H5 0.9500 .
C6 C7 1.410(5) .
C6 H6 0.9500 .
C7 C8 1.515(5) .
C8 N2 1.518(4) .
C8 H8A 0.9900 .
C8 H8B 0.9900 .
C9 N2 1.479(5) .
C9 C10 1.510(6) .
C9 H9A 0.9900 .
C9 H9B 0.9900 .
C10 N3 1.350(5) .
C10 C11 1.388(6) .
C11 C12 1.348(7) .
C11 H11 0.9500 .
C12 C13 1.364(7) .
C12 H12 0.9500 .
C13 C14 1.386(6) .
C13 H13 0.9500 .
C14 N3 1.332(5) .
C14 H14 0.9500 .
C15 N2 1.476(5) .
C15 C16 1.502(6) .
C15 H15A 0.9900 .
C15 H15B 0.9900 .
C16 N4 1.356(5) .
C16 C17 1.363(6) .
C17 C18 1.386(7) .
C17 H17 0.9500 .
C18 C19 1.358(7) .
C18 H18 0.9500 .
C19 C20 1.377(6) .
C19 H19 0.9500 .
C20 N4 1.340(5) .
C20 H20 0.9500 .
Cl1 Cu1 2.2536(9) .
Cl1 Cu1 2.7618(9) 13_655
Cu1 N4 1.982(3) .
Cu1 N3 1.997(3) .
Cu1 N2 2.038(3) .
Cu1 Cl1 2.7618(9) 13_655
F1 P1 1.598(3) .
F2 P1 1.600(3) .
F3 P1 1.598(3) .
F4 P1 1.592(3) .
F5 P1 1.619(3) .
F6 P1 1.595(3) .
F7 P2 1.597(7) .
F8 F8 1.470(7) 18_545
F8 F8 1.470(7) 17
F8 P2 1.603(6) .
F8 P2 2.090(7) 16_655
N1 C1 1.478(4) 3_665
N1 C1 1.478(4) 2_655
P2 F7 1.597(7) 2_655
P2 F7 1.597(7) 3_665
P2 F8 1.603(6) 3_665
P2 F8 1.603(6) 2_655
P2 F8 2.090(7) 16_655
P2 F8 2.090(7) 18_545
P2 F8 2.090(7) 17
P2 P2 2.586(10) 16_655

loop_
_geom_torsion_atom_site_label_1
_geom_torsion_atom_site_label_2
_geom_torsion_atom_site_label_3
_geom_torsion_atom_site_label_4
_geom_torsion
_geom_torsion_site_symmetry_1
_geom_torsion_site_symmetry_4
N1 C1 C2 C7 -69.5(5) . .
N1 C1 C2 C3 108.7(4) . .
C7 C2 C3 C4 1.2(6) . .
C1 C2 C3 C4 -177.1(4) . .
C2 C3 C4 C5 1.6(6) . .
C3 C4 C5 C6 -1.8(6) . .
C4 C5 C6 C7 -0.7(6) . .
C3 C2 C7 C6 -3.7(5) . .
C1 C2 C7 C6 174.5(3) . .
C3 C2 C7 C8 175.6(3) . .
C1 C2 C7 C8 -6.2(5) . .
C5 C6 C7 C2 3.5(5) . .
C5 C6 C7 C8 -175.9(3) . .
C2 C7 C8 N2 -99.3(4) . .
C6 C7 C8 N2 80.0(4) . .
N2 C9 C10 N3 20.8(4) . .
N2 C9 C10 C11 -161.6(4) . .
N3 C10 C11 C12 -2.9(7) . .
C9 C10 C11 C12 179.7(4) . .
C10 C11 C12 C13 0.8(8) . .
C11 C12 C13 C14 0.7(7) . .
C12 C13 C14 N3 -0.3(6) . .
N2 C15 C16 N4 -26.7(4) . .
N2 C15 C16 C17 153.9(3) . .
N4 C16 C17 C18 1.1(6) . .
C15 C16 C17 C18 -179.5(4) . .
C16 C17 C18 C19 1.1(6) . .
C17 C18 C19 C20 -2.3(7) . .
C18 C19 C20 N4 1.3(6) . .
Cu1 Cl1 Cu1 N4 91.75(9) 13_655 .
Cu1 Cl1 Cu1 N3 -91.23(9) 13_655 .
Cu1 Cl1 Cu1 N2 -177(23) 13_655 .
Cu1 Cl1 Cu1 Cl1 0.0 13_655 13_655
C2 C1 N1 C1 -69.0(6) . 3_665
C2 C1 N1 C1 169.8(3) . 2_655
C16 C15 N2 C9 153.5(3) . .
C16 C15 N2 C8 -82.4(3) . .
C16 C15 N2 Cu1 38.2(3) . .
C10 C9 N2 C15 -150.8(3) . .
C10 C9 N2 C8 83.2(3) . .
C10 C9 N2 Cu1 -36.2(3) . .
C7 C8 N2 C15 78.4(4) . .
C7 C8 N2 C9 -156.4(3) . .
C7 C8 N2 Cu1 -39.3(4) . .
N4 Cu1 N2 C15 -30.7(2) . .
N3 Cu1 N2 C15 150.6(2) . .
Cl1 Cu1 N2 C15 -122.4(9) . .
Cl1 Cu1 N2 C15 60.2(2) 13_655 .
N4 Cu1 N2 C9 -149.4(2) . .
N3 Cu1 N2 C9 31.9(2) . .
Cl1 Cu1 N2 C9 118.9(9) . .
Cl1 Cu1 N2 C9 -58.5(2) 13_655 .
N4 Cu1 N2 C8 91.5(3) . .
N3 Cu1 N2 C8 -87.1(2) . .
Cl1 Cu1 N2 C8 -0.2(11) . .
Cl1 Cu1 N2 C8 -177.5(2) 13_655 .
C13 C14 N3 C10 -1.8(5) . .
C13 C14 N3 Cu1 172.0(3) . .
C11 C10 N3 C14 3.3(5) . .
C9 C10 N3 C14 -179.0(3) . .
C11 C10 N3 Cu1 -171.3(3) . .
C9 C10 N3 Cu1 6.4(4) . .
N4 Cu1 N3 C14 158.9(4) . .
N2 Cu1 N3 C14 163.9(3) . .
Cl1 Cu1 N3 C14 -10.1(3) . .
Cl1 Cu1 N3 C14 -104.5(3) 13_655 .
N4 Cu1 N3 C10 -27.0(6) . .
N2 Cu1 N3 C10 -22.0(2) . .
Cl1 Cu1 N3 C10 164.0(2) . .
Cl1 Cu1 N3 C10 69.6(2) 13_655 .
C19 C20 N4 C16 0.9(5) . .
C19 C20 N4 Cu1 178.9(3) . .
C17 C16 N4 C20 -2.1(5) . .
C15 C16 N4 C20 178.5(3) . .
C17 C16 N4 Cu1 179.6(3) . .
C15 C16 N4 Cu1 0.2(4) . .
N3 Cu1 N4 C20 -155.3(4) . .
N2 Cu1 N4 C20 -160.4(3) . .
Cl1 Cu1 N4 C20 13.6(3) . .
Cl1 Cu1 N4 C20 108.1(3) 13_655 .
N3 Cu1 N4 C16 22.8(6) . .
N2 Cu1 N4 C16 17.8(2) . .
Cl1 Cu1 N4 C16 -168.2(2) . .
Cl1 Cu1 N4 C16 -73.8(2) 13_655 .
F8 F8 P2 F7 169.9(5) 18_545 .
F8 F8 P2 F7 -90.2(5) 17 .
P2 F8 P2 F7 -140.1(4) 16_655 .
F8 F8 P2 F7 88.9(5) 18_545 2_655
F8 F8 P2 F7 -171.2(5) 17 2_655
P2 F8 P2 F7 138.8(4) 16_655 2_655
F8 F8 P2 F7 139(4) 18_545 3_665
F8 F8 P2 F7 -121(4) 17 3_665
P2 F8 P2 F7 -171(4) 16_655 3_665
F8 F8 P2 F8 -94.3(2) 18_545 3_665
F8 F8 P2 F8 5.5(4) 17 3_665
P2 F8 P2 F8 -44.40(16) 16_655 3_665
F8 F8 P2 F8 -5.5(4) 18_545 2_655
F8 F8 P2 F8 94.3(2) 17 2_655
P2 F8 P2 F8 44.40(16) 16_655 2_655
F8 F8 P2 F8 -49.9(3) 18_545 16_655
F8 F8 P2 F8 49.9(3) 17 16_655
P2 F8 P2 F8 0.000(1) 16_655 16_655
F8 F8 P2 F8 99.9(6) 17 18_545
P2 F8 P2 F8 49.9(3) 16_655 18_545
F8 F8 P2 F8 -99.9(6) 18_545 17
P2 F8 P2 F8 -49.9(3) 16_655 17
F8 F8 P2 P2 -49.9(3) 18_545 16_655
F8 F8 P2 P2 49.9(3) 17 16_655
